data_7045423
loop_
_publ_author_name
'Cadman, Laura K.'
'Mahon, Mary F.'
'Burrows, Andrew D.'

_publ_section_title
;
 The effect of metal distribution on the luminescence properties of
 mixed-lanthanide metal-organic frameworks.
;
_journal_issue 7
_journal_name_full 'Dalton transactions (Cambridge, England : 2003)'
_journal_page_first 2360
_journal_page_last 2367
_journal_paper_doi 10.1039/c7dt04583b
_journal_volume 47
_journal_year 2018
_chemical_formula_moiety 'C16 H10 O9, H2 O'
_chemical_formula_sum 'C16 H12 O10'
_chemical_formula_weight 364.26
_space_group_crystal_system triclinic
_space_group_IT_number 2
_space_group_name_Hall '-P 1'
_space_group_name_H-M_alt 'P -1'
_symmetry_space_group_name_Hall '-P 1'
_symmetry_space_group_name_H-M 'P -1'
_atom_sites_solution_hydrogens mixed
_audit_creation_date 2017-11-21
_audit_creation_method
;
Olex2 1.2
(compiled 2017.08.10 svn.r3458 for OlexSys, GUI svn.r5381)
;
_audit_update_record
;
2017-11-21 deposited with the CCDC.
2018-01-18 downloaded from the CCDC.
;
_cell_angle_alpha 73.373(7)
_cell_angle_beta 72.777(8)
_cell_angle_gamma 70.317(7)
_cell_formula_units_Z 2
_cell_length_a 7.7677(7)
_cell_length_b 8.5957(6)
_cell_length_c 12.8044(10)
_cell_measurement_reflns_used 2502
_cell_measurement_temperature 150.00(10)
_cell_measurement_theta_max 72.6400
_cell_measurement_theta_min 3.6710
_cell_volume 752.19(11)
_computing_cell_refinement 'CrysAlisPro 1.171.38.41 (Rigaku OD, 2015)'
_computing_data_collection 'CrysAlisPro 1.171.38.41 (Rigaku OD, 2015)'
_computing_data_reduction 'CrysAlisPro 1.171.38.41 (Rigaku OD, 2015)'
_computing_molecular_graphics 'Olex2 (Dolomanov et al., 2009)'
_computing_publication_material 'Olex2 (Dolomanov et al., 2009)'
_computing_structure_refinement 'ShelXL (Sheldrick, 2015)'
_computing_structure_solution 'ShelXS (Sheldrick, 2008)'
_diffrn_ambient_temperature 150.00(10)
_diffrn_detector_area_resol_mean 8.1150
_diffrn_detector_type EosS2
_diffrn_measured_fraction_theta_full 0.994
_diffrn_measured_fraction_theta_max 0.966
_diffrn_measurement_device 'four-circle diffractometer'
_diffrn_measurement_device_type 'SuperNova, Dual, Cu at zero, EosS2'
_diffrn_measurement_method '\w scans'
_diffrn_radiation_type CuK\a
_diffrn_radiation_wavelength 1.54184
_diffrn_reflns_av_R_equivalents 0.0230
_diffrn_reflns_av_unetI/netI 0.0361
_diffrn_reflns_Laue_measured_fraction_full 0.994
_diffrn_reflns_Laue_measured_fraction_max 0.966
_diffrn_reflns_limit_h_max 8
_diffrn_reflns_limit_h_min -9
_diffrn_reflns_limit_k_max 10
_diffrn_reflns_limit_k_min -10
_diffrn_reflns_limit_l_max 15
_diffrn_reflns_limit_l_min -15
_diffrn_reflns_number 4848
_diffrn_reflns_point_group_measured_fraction_full 0.994
_diffrn_reflns_point_group_measured_fraction_max 0.966
_diffrn_reflns_theta_full 67.684
_diffrn_reflns_theta_max 72.806
_diffrn_reflns_theta_min 3.694
_exptl_absorpt_coefficient_mu 1.193
_exptl_absorpt_correction_T_max 1.00000
_exptl_absorpt_correction_T_min 0.94955
_exptl_absorpt_correction_type multi-scan
_exptl_absorpt_process_details
;
CrysAlisPro 1.171.38.41 (Rigaku Oxford Diffraction, 2015)
Empirical absorption correction using spherical harmonics,
 implemented in SCALE3 ABSPACK scaling algorithm.

Empirical correction (ABSPACK) includes:
- Absorption correction using spherical harmonics
- Frame scaling
;
_exptl_crystal_colour colorless
_exptl_crystal_density_diffrn 1.608
_exptl_crystal_description block
_exptl_crystal_F_000 376
_exptl_crystal_size_max 0.114
_exptl_crystal_size_mid 0.084
_exptl_crystal_size_min 0.06
_refine_diff_density_max 0.295
_refine_diff_density_min -0.269
_refine_diff_density_rms 0.058
_refine_ls_extinction_method none
_refine_ls_goodness_of_fit_ref 1.041
_refine_ls_hydrogen_treatment mixed
_refine_ls_matrix_type full
_refine_ls_number_parameters 199
_refine_ls_number_reflns 2910
_refine_ls_number_restraints 0
_refine_ls_restrained_S_all 1.041
_refine_ls_R_factor_all 0.0481
_refine_ls_R_factor_gt 0.0408
_refine_ls_shift/su_max 0.000
_refine_ls_shift/su_mean 0.000
_refine_ls_structure_factor_coef Fsqd
_refine_ls_weighting_details 'w=1/[\s^2^(Fo^2^)+(0.0593P)^2^+0.1372P] where P=(Fo^2^+2Fc^2^)/3'
_refine_ls_weighting_scheme calc
_refine_ls_wR_factor_gt 0.1058
_refine_ls_wR_factor_ref 0.1139
_reflns_Friedel_coverage 0.000
_reflns_number_gt 2473
_reflns_number_total 2910
_reflns_threshold_expression 'I > 2\s(I)'
_cod_data_source_file c7dt04583b2.cif
_cod_data_source_block s16lkc22
_cod_depositor_comments 'Adding full bibliography for 7045418--7045423.cif.'
_cod_original_cell_volume 752.19(12)
_cod_database_code 7045423
_shelxl_version_number 2014-3
_shelx_space_group_comment
;
The symmetry employed for this shelxl refinement is uniquely defined
by the following loop, which should always be used as a source of
symmetry information in preference to the above space-group names.
They are only intended as comments.
;
_olex2_refinement_description
;
1. Fixed Uiso
 At 1.2 times of:
  All C(H) groups
2.a Free rotating group:
 O10(C11,C12,C13,C14,C15,C16,C17,C18,C19,C20,C21,C22,C23,C24,C25,C26,H10A,H10B)
2.b Aromatic/amide H refined with riding coordinates:
 C12(H12), C13(H13), C14(H14), C17(H17), C19(H19), C26(H26)
2.c Tetrahedral OH refined with riding coordinates:
 O5(H5)
2.d Idealised tetrahedral OH refined as rotating group:
 O2(H2), O3(H3), O7(H7)
;
_olex2_submission_special_instructions 'No special instructions were received'

loop_
_space_group_symop_operation_xyz
'x, y, z'
'-x, -y, -z'

loop_
_atom_site_label
_atom_site_type_symbol
_atom_site_fract_x
_atom_site_fract_y
_atom_site_fract_z
_atom_site_U_iso_or_equiv
_atom_site_adp_type
_atom_site_occupancy
_atom_site_site_symmetry_order
_atom_site_calc_flag
_atom_site_refinement_flags_posn
O1 O 0.44969(16) 0.79612(15) 0.08327(10) 0.0224(3) Uani 1 1 d .
O2 O 0.60246(19) 0.78007(14) -0.75377(10) 0.0247(3) Uani 1 1 d .
H2 H 0.5777 0.7491 -0.8029 0.061(8) Uiso 1 1 calc GR
O3 O 0.37888(17) 0.88663(14) -0.08446(10) 0.0224(3) Uani 1 1 d .
H3 H 0.2989 0.9640 -0.0541 0.037(6) Uiso 1 1 calc GR
O4 O 1.11648(18) 0.13426(16) -0.00134(10) 0.0295(3) Uani 1 1 d .
O5 O 0.93801(17) 0.25100(15) 0.14314(9) 0.0256(3) Uani 1 1 d .
H5 H 1.0059 0.1671 0.1789 0.050(7) Uiso 1 1 calc R
O6 O 0.78441(18) 1.12750(15) -0.45428(10) 0.0250(3) Uani 1 1 d .
O7 O 0.7151(2) 1.17514(15) -0.61986(10) 0.0279(3) Uani 1 1 d .
H7 H 0.7076 1.2753 -0.6207 0.074(10) Uiso 1 1 calc GR
O8 O 0.83586(18) 0.48309(14) -0.32202(9) 0.0236(3) Uani 1 1 d .
O9 O 0.6512(2) 0.50717(15) -0.67451(10) 0.0289(3) Uani 1 1 d .
O10 O 0.14473(13) 0.97599(12) 0.23958(5) 0.0444(4) Uani 1 1 d .
C11 C 0.98816(10) 0.24453(8) 0.03731(5) 0.0179(3) Uani 1 1 d G
C12 C 0.79779(6) 0.77786(6) -0.42031(3) 0.0187(3) Uani 1 1 d G
H12 H 0.8335 0.8056 -0.3646 0.022 Uiso 1 1 calc R
C13 C 0.74111(8) 0.57093(7) -0.49124(4) 0.0185(3) Uani 1 1 d G
H13 H 0.7365 0.4590 -0.4833 0.022 Uiso 1 1 calc R
C14 C 0.70650(8) 0.85859(7) -0.59749(3) 0.0176(3) Uani 1 1 d G
H14 H 0.6775 0.9418 -0.6617 0.021 Uiso 1 1 calc R
C15 C 0.87405(8) 0.38594(6) -0.03415(4) 0.0167(3) Uani 1 1 d G
C16 C 0.70113(8) 0.69387(8) -0.58567(4) 0.0171(3) Uani 1 1 d G
C17 C 0.90644(8) 0.38088(6) -0.14616(4) 0.0175(3) Uani 1 1 d G
H17 H 1.0021 0.2912 -0.1755 0.021 Uiso 1 1 calc R
C18 C 0.62885(7) 0.64289(6) -0.06057(3) 0.0158(3) Uani 1 1 d G
C19 C 0.73570(8) 0.51754(7) 0.00912(3) 0.0160(3) Uani 1 1 d G
H19 H 0.7144 0.5218 0.0854 0.019 Uiso 1 1 calc R
C20 C 0.79901(6) 0.50676(5) -0.21488(4) 0.0174(3) Uani 1 1 d G
C21 C 0.78776(6) 0.61512(6) -0.40908(3) 0.0183(3) Uani 1 1 d G
C22 C 0.64977(11) 0.64785(10) -0.67402(4) 0.0187(3) Uani 1 1 d G
C23 C 0.47857(8) 0.78225(7) -0.01326(4) 0.0170(3) Uani 1 1 d G
C24 C 0.75448(8) 0.90016(6) -0.51488(3) 0.0175(3) Uani 1 1 d G
C25 C 0.75460(11) 1.07703(6) -0.52470(4) 0.0185(3) Uani 1 1 d G
C26 C 0.65701(6) 0.63752(5) -0.17252(3) 0.0171(3) Uani 1 1 d G
H26 H 0.5805 0.7217 -0.2189 0.020 Uiso 1 1 calc R
H10A H 0.1770 0.9491 0.3034 0.075(10) Uiso 1 1 d G
H10B H 0.2427 0.9436 0.1881 0.073(10) Uiso 1 1 d G

loop_
_atom_site_aniso_label
_atom_site_aniso_U_11
_atom_site_aniso_U_22
_atom_site_aniso_U_33
_atom_site_aniso_U_23
_atom_site_aniso_U_13
_atom_site_aniso_U_12
O1 0.0238(6) 0.0236(6) 0.0185(6) -0.0078(5) -0.0073(5) 0.0004(5)
O2 0.0405(7) 0.0159(6) 0.0204(6) -0.0007(5) -0.0158(5) -0.0056(5)
O3 0.0264(6) 0.0163(6) 0.0195(6) -0.0046(5) -0.0082(5) 0.0040(5)
O4 0.0319(7) 0.0234(6) 0.0245(7) -0.0070(5) -0.0102(6) 0.0084(5)
O5 0.0294(7) 0.0240(6) 0.0161(6) -0.0019(5) -0.0088(5) 0.0033(5)
O6 0.0360(7) 0.0203(6) 0.0227(6) -0.0042(5) -0.0109(5) -0.0092(5)
O7 0.0514(8) 0.0147(6) 0.0195(6) 0.0005(5) -0.0127(6) -0.0106(6)
O8 0.0360(7) 0.0153(6) 0.0144(6) -0.0025(4) -0.0085(5) 0.0015(5)
O9 0.0489(8) 0.0158(6) 0.0267(7) -0.0016(5) -0.0167(6) -0.0099(5)
O10 0.0488(9) 0.0423(9) 0.0197(7) -0.0058(6) -0.0136(6) 0.0202(7)
C11 0.0180(7) 0.0153(7) 0.0195(8) -0.0028(6) -0.0056(6) -0.0027(6)
C12 0.0215(8) 0.0191(8) 0.0151(7) -0.0038(6) -0.0052(6) -0.0038(6)
C13 0.0210(8) 0.0139(7) 0.0173(8) -0.0029(6) -0.0026(6) -0.0023(6)
C14 0.0198(8) 0.0151(7) 0.0151(7) -0.0005(6) -0.0039(6) -0.0033(6)
C15 0.0174(7) 0.0159(7) 0.0166(8) -0.0003(6) -0.0054(6) -0.0056(6)
C16 0.0179(7) 0.0166(8) 0.0142(7) -0.0022(6) -0.0032(6) -0.0027(6)
C17 0.0185(7) 0.0139(7) 0.0182(8) -0.0032(6) -0.0034(6) -0.0028(6)
C18 0.0163(7) 0.0134(7) 0.0180(7) -0.0025(6) -0.0046(6) -0.0045(6)
C19 0.0173(7) 0.0163(7) 0.0142(7) -0.0027(6) -0.0038(6) -0.0045(6)
C20 0.0231(8) 0.0154(7) 0.0132(7) -0.0015(6) -0.0040(6) -0.0057(6)
C21 0.0200(8) 0.0158(8) 0.0133(7) -0.0008(6) -0.0032(6) 0.0000(6)
C22 0.0218(8) 0.0165(8) 0.0152(7) -0.0014(6) -0.0036(6) -0.0039(6)
C23 0.0180(8) 0.0154(7) 0.0182(7) -0.0021(6) -0.0058(6) -0.0050(6)
C24 0.0171(7) 0.0154(8) 0.0167(7) -0.0028(6) -0.0014(6) -0.0029(6)
C25 0.0202(8) 0.0181(8) 0.0155(7) -0.0028(6) -0.0027(6) -0.0048(6)
C26 0.0204(8) 0.0129(7) 0.0171(8) 0.0003(6) -0.0074(6) -0.0036(6)

loop_
_atom_type_symbol
_atom_type_description
_atom_type_scat_dispersion_real
_atom_type_scat_dispersion_imag
_atom_type_scat_source
C C 0.0181 0.0091 'International Tables Vol C Tables 4.2.6.8 and 6.1.1.4'
H H 0.0000 0.0000 'International Tables Vol C Tables 4.2.6.8 and 6.1.1.4'
O O 0.0492 0.0322 'International Tables Vol C Tables 4.2.6.8 and 6.1.1.4'

loop_
_geom_angle_atom_site_label_1
_geom_angle_atom_site_label_2
_geom_angle_atom_site_label_3
_geom_angle
C22 O2 H2 109.5
C23 O3 H3 109.5
C11 O5 H5 109.5
C25 O7 H7 109.5
C20 O8 C21 121.87(8)
H10A O10 H10B 109.5
O4 C11 O5 123.96(8)
O4 C11 C15 121.88(6)
O5 C11 C15 114.16(6)
C21 C12 H12 120.5
C21 C12 C24 119.1
C24 C12 H12 120.5
C16 C13 H13 120.6
C21 C13 H13 120.6
C21 C13 C16 118.8
C16 C14 H14 120.2
C24 C14 H14 120.2
C24 C14 C16 119.5
C17 C15 C11 118.0
C19 C15 C11 121.6
C19 C15 C17 120.3
C13 C16 C22 119.2
C14 C16 C13 120.8
C14 C16 C22 120.0
C15 C17 H17 120.0
C20 C17 C15 120.0
C20 C17 H17 120.0
C19 C18 C23 118.9
C19 C18 C26 121.2
C26 C18 C23 119.9
C15 C19 C18 119.1
C15 C19 H19 120.4
C18 C19 H19 120.4
O8 C20 C17 114.8
O8 C20 C26 124.5
C17 C20 C26 120.5
O8 C21 C12 123.84(5)
O8 C21 C13 114.71(5)
C13 C21 C12 121.3
O2 C22 C16 112.05(6)
O9 C22 O2 123.01(8)
O9 C22 C16 124.94(6)
O1 C23 O3 123.39(8)
O1 C23 C18 123.04(6)
O3 C23 C18 113.56(5)
C12 C24 C25 119.5
C14 C24 C12 120.4
C14 C24 C25 120.1
O6 C25 O7 123.37(9)
O6 C25 C24 124.91(6)
O7 C25 C24 111.71(6)
C18 C26 H26 120.6
C20 C26 C18 118.8
C20 C26 H26 120.6

loop_
_geom_bond_atom_site_label_1
_geom_bond_atom_site_label_2
_geom_bond_distance
O1 C23 1.2225(12)
O2 H2 0.8400
O2 C22 1.3214(13)
O3 H3 0.8400
O3 C23 1.3106(12)
O4 C11 1.2152(13)
O5 H5 0.8400
O5 C11 1.3066(13)
O6 C25 1.2124(13)
O7 H7 0.8400
O7 C25 1.3226(13)
O8 C20 1.3759(12)
O8 C21 1.3810(12)
O9 C22 1.2075(14)
O10 H10A 0.8702
O10 H10B 0.8697
C11 C15 1.4894
C12 H12 0.9500
C12 C21 1.3911
C12 C24 1.3997
C13 H13 0.9500
C13 C16 1.3947
C13 C21 1.3891
C14 H14 0.9500
C14 C16 1.3938
C14 C24 1.3874
C15 C17 1.3917
C15 C19 1.3888
C16 C22 1.4917
C17 H17 0.9500
C17 C20 1.3868
C18 C19 1.3900
C18 C23 1.4897
C18 C26 1.3965
C19 H19 0.9500
C20 C26 1.3905
C24 C25 1.4895
C26 H26 0.9500

loop_
_geom_hbond_atom_site_label_D
_geom_hbond_atom_site_label_H
_geom_hbond_atom_site_label_A
_geom_hbond_distance_DH
_geom_hbond_distance_HA
_geom_hbond_distance_DA
_geom_hbond_angle_DHA
_geom_hbond_site_symmetry_A
O2 H2 O1 0.84 1.88 2.6405(16) 150.3 1_554
O3 H3 O4 0.84 1.79 2.6282(16) 174.0 1_465
O5 H5 O10 0.84 1.74 2.5765(14) 171.3 1_645
O7 H7 O9 0.84 1.86 2.6438(17) 155.6 1_565
O10 H10A O6 0.87 1.93 2.7962(14) 170.7 2_675
O10 H10B O1 0.87 2.08 2.9161(12) 161.7 .

loop_
_geom_torsion_atom_site_label_1
_geom_torsion_atom_site_label_2
_geom_torsion_atom_site_label_3
_geom_torsion_atom_site_label_4
_geom_torsion
O4 C11 C15 C17 5.94(10)
O4 C11 C15 C19 -175.69(10)
O5 C11 C15 C17 -174.24(8)
O5 C11 C15 C19 4.14(8)
O8 C20 C26 C18 177.10(7)
C11 C15 C17 C20 177.7
C11 C15 C19 C18 -177.6
C12 C24 C25 O6 -2.38(9)
C12 C24 C25 O7 178.57(8)
C13 C16 C22 O2 175.28(7)
C13 C16 C22 O9 -5.05(10)
C14 C16 C22 O2 -3.95(7)
C14 C16 C22 O9 175.72(10)
C14 C24 C25 O6 175.78(9)
C14 C24 C25 O7 -3.27(8)
C15 C17 C20 O8 -176.21(6)
C15 C17 C20 C26 -0.8
C16 C13 C21 O8 -176.33(6)
C16 C13 C21 C12 -1.0
C16 C14 C24 C12 0.2
C16 C14 C24 C25 -178.0
C17 C15 C19 C18 0.7
C17 C20 C26 C18 2.2
C19 C15 C17 C20 -0.7
C19 C18 C23 O1 3.36(8)
C19 C18 C23 O3 -175.65(7)
C19 C18 C26 C20 -2.1
C20 O8 C21 C12 36.69(14)
C20 O8 C21 C13 -148.07(8)
C21 O8 C20 C17 -159.53(8)
C21 O8 C20 C26 25.27(14)
C21 C12 C24 C14 -1.5
C21 C12 C24 C25 176.7
C21 C13 C16 C14 -0.4
C21 C13 C16 C22 -179.6
C23 C18 C19 C15 179.0
C23 C18 C26 C20 179.6
C24 C12 C21 O8 176.84(7)
C24 C12 C21 C13 1.9
C24 C14 C16 C13 0.8
C24 C14 C16 C22 -180.0
C26 C18 C19 C15 0.7
C26 C18 C23 O1 -178.31(8)
C26 C18 C23 O3 2.68(7)
